data_2008175
loop_
_publ_author_name
'Suzuki, Takayoshi'
'Imamura, Takeshi'
'Kaizaki, Sumio'

_publ_section_title
;
 Tricarbonyl[1,1,1-tris(dimethylphosphinomethyl)ethane]chromium(0),
 -molybdenum(0) and -tungsten(0) complexes
;
_journal_issue 2
_journal_name_full 'Acta Crystallographica Section C'
_journal_page_first 182
_journal_page_last 186
_journal_paper_doi 10.1107/S0108270198012414
_journal_volume 55
_journal_year 1999
_chemical_formula_iupac '[W (C11 H27 P3) (C O)3]'
_chemical_formula_moiety 'C14 H27 O3 P3 W'
_chemical_formula_sum 'C14 H27 O3 P3 W'
_chemical_formula_weight 520.14
_chemical_name_systematic Tricarbonyl[1,1,1-tris(dimethylphosphinomethyl)ethane]tungsten(0)
_space_group_IT_number 14
_symmetry_cell_setting monoclinic
_symmetry_space_group_name_Hall '-P 2yn'
_symmetry_space_group_name_H-M 'P 1 21/n 1'
_cell_angle_alpha 90
_cell_angle_beta 96.770(10)
_cell_angle_gamma 90
_cell_formula_units_Z 4
_cell_length_a 8.5660(10)
_cell_length_b 16.281(2)
_cell_length_c 14.410(2)
_cell_measurement_reflns_used 25
_cell_measurement_temperature 296.2
_cell_measurement_theta_max 15.0
_cell_measurement_theta_min 14.9
_cell_volume 1995.6(4)
_computing_cell_refinement 'Rigaku/AFC Diffractometer Control Software'
_computing_data_collection 'Rigaku/AFC Diffractometer Control Software'
_computing_data_reduction TEXSAN
_computing_molecular_graphics 'TEXSAN ORTEP'
_computing_publication_material TEXSAN
_computing_structure_refinement TEXSAN
_computing_structure_solution SHELXS86
_diffrn_measurement_device_type 'Rigaku AFC5R'
_diffrn_measurement_method \w--2\q
_diffrn_radiation_type 'Mo K\a'
_diffrn_radiation_wavelength 0.7107
_diffrn_reflns_av_R_equivalents 0.032
_diffrn_reflns_limit_h_max 12
_diffrn_reflns_limit_h_min 0
_diffrn_reflns_limit_k_max 0
_diffrn_reflns_limit_k_min -22
_diffrn_reflns_limit_l_max 20
_diffrn_reflns_limit_l_min -20
_diffrn_reflns_number 6158
_diffrn_reflns_theta_max 30.00
_diffrn_standards_decay_% -0.24
_diffrn_standards_interval_count 150
_diffrn_standards_number 3
_exptl_absorpt_coefficient_mu 6.041
_exptl_absorpt_correction_T_max 0.326
_exptl_absorpt_correction_T_min 0.155
_exptl_absorpt_correction_type integration
_exptl_absorpt_process_details 'Coppens numerical'
_exptl_crystal_colour colorless
_exptl_crystal_density_diffrn 1.731
_exptl_crystal_density_method 'not measured'
_exptl_crystal_description prismatic
_exptl_crystal_F_000 1016
_exptl_crystal_size_max 0.48
_exptl_crystal_size_mid 0.36
_exptl_crystal_size_min 0.22
_refine_diff_density_max 0.84
_refine_diff_density_min -0.94
_refine_ls_extinction_method none
_refine_ls_goodness_of_fit_ref 1.382
_refine_ls_hydrogen_treatment noref
_refine_ls_number_parameters 190
_refine_ls_number_reflns 4703
_refine_ls_R_factor_gt 0.0268
_refine_ls_shift/su_max 0.0026
_refine_ls_structure_factor_coef F
_refine_ls_weighting_details 'w = 1/[\s^2^(Fo) + 0.000225|Fo|^2^]'
_refine_ls_weighting_scheme calc
_refine_ls_wR_factor_ref 0.0347
_reflns_number_gt 4703
_reflns_number_total 5808
_reflns_threshold_expression I>2\s(I)
_cod_data_source_file oa1069.cif
_cod_data_source_block III
_cod_original_cell_volume 1995.5(4)
_cod_original_sg_symbol_H-M 'P 21/n'
_cod_database_code 2008175

loop_
_symmetry_equiv_pos_as_xyz
'  +x,  +y,  +z'
1/2-x,1/2+y,1/2-z
'  -x,  -y,  -z'
1/2+x,1/2-y,1/2+z

loop_
_atom_site_label
_atom_site_fract_x
_atom_site_fract_y
_atom_site_fract_z
_atom_site_U_iso_or_equiv
_atom_site_adp_type
_atom_site_refinement_flags
_atom_site_occupancy
_atom_site_disorder_assembly
_atom_site_disorder_group
_atom_site_type_symbol
W 0.20379(2) 0.717214(9) 0.216790(10) 0.03884(4) Uani . 1.00 . . W
P1 0.32930(10) 0.60443(7) 0.13744(8) 0.0451(3) Uani . 1.00 . . P
P2 0.20590(10) 0.61614(8) 0.34541(9) 0.0547(3) Uani . 1.00 . . P
P3 0.47830(10) 0.74296(7) 0.28842(8) 0.0495(3) Uani . 1.00 . . P
O1 0.0443(7) 0.8428(3) 0.3404(3) 0.113(2) Uani . 1.00 . . O
O2 0.2324(5) 0.8476(2) 0.0601(3) 0.0860(10) Uani . 1.00 . . O
O3 -0.1273(4) 0.6614(3) 0.1247(3) 0.101(2) Uani . 1.00 . . O
C1 0.6465(5) 0.5045(3) 0.3538(4) 0.0640(10) Uani . 1.00 . . C
C2 0.5207(4) 0.5669(2) 0.3145(3) 0.0442(10) Uani . 1.00 . . C
C3 0.4522(5) 0.5355(3) 0.2181(3) 0.0600(10) Uani . 1.00 . . C
C4 0.3972(5) 0.5693(3) 0.3840(3) 0.0550(10) Uani . 1.00 . . C
C5 0.6026(5) 0.6500(3) 0.3096(3) 0.0510(10) Uani . 1.00 . . C
C6 0.4601(7) 0.6321(4) 0.0522(4) 0.084(2) Uani . 1.00 . . C
C7 0.2024(7) 0.5293(3) 0.0705(4) 0.078(2) Uani . 1.00 . . C
C8 0.0815(7) 0.5257(4) 0.3231(6) 0.115(3) Uani . 1.00 . . C
C9 0.1421(9) 0.6506(5) 0.4551(5) 0.118(3) Uani . 1.00 . . C
C10 0.4989(10) 0.7919(4) 0.4024(5) 0.103(2) Uani . 1.00 . . C
C11 0.6055(7) 0.8071(4) 0.2272(6) 0.103(2) Uani . 1.00 . . C
C21 0.1064(7) 0.7981(3) 0.2946(4) 0.065(2) Uani . 1.00 . . C
C22 0.2203(6) 0.7990(3) 0.1169(3) 0.0530(10) Uani . 1.00 . . C
C23 -0.0062(5) 0.6829(3) 0.1596(3) 0.0600(10) Uani . 1.00 . . C
H1 0.6990 0.5183 0.4322 0.0670 Uiso . 1.00 . . H
H2 0.7256 0.5047 0.3140 0.0670 Uiso . 1.00 . . H
H3 0.5965 0.4441 0.3517 0.0670 Uiso . 1.00 . . H
H4 0.5471 0.5209 0.1880 0.0670 Uiso . 1.00 . . H
H5 0.3862 0.4796 0.2282 0.0670 Uiso . 1.00 . . H
H6 0.3789 0.5073 0.3964 0.0670 Uiso . 1.00 . . H
H7 0.4511 0.6005 0.4538 0.0670 Uiso . 1.00 . . H
H8 0.6678 0.6606 0.3719 0.0670 Uiso . 1.00 . . H
H9 0.6657 0.6453 0.2538 0.0670 Uiso . 1.00 . . H
H10 0.5536 0.6596 0.0834 0.0964 Uiso . 1.00 . . H
H11 0.4105 0.6715 0.0080 0.0964 Uiso . 1.00 . . H
H12 0.4925 0.5866 0.0201 0.0964 Uiso . 1.00 . . H
H13 0.2768 0.4975 0.0351 0.0670 Uiso . 1.00 . . H
H14 0.1388 0.5607 0.0027 0.0670 Uiso . 1.00 . . H
H15 0.1153 0.5123 0.1211 0.0670 Uiso . 1.00 . . H
H16 0.1280 0.4886 0.2764 0.1453 Uiso . 1.00 . . H
H17 -0.0208 0.5394 0.2900 0.1453 Uiso . 1.00 . . H
H18 0.0701 0.4940 0.3743 0.1453 Uiso . 1.00 . . H
H19 0.0333 0.6488 0.4545 0.1289 Uiso . 1.00 . . H
H20 0.1911 0.6178 0.5066 0.1289 Uiso . 1.00 . . H
H21 0.1777 0.7069 0.4686 0.1289 Uiso . 1.00 . . H
H22 0.4515 0.7639 0.4576 0.0670 Uiso . 1.00 . . H
H23 0.4636 0.8496 0.3968 0.0670 Uiso . 1.00 . . H
H24 0.5998 0.7980 0.4229 0.0670 Uiso . 1.00 . . H
H25 0.7096 0.8201 0.2762 0.0670 Uiso . 1.00 . . H
H26 0.5451 0.8616 0.2303 0.0670 Uiso . 1.00 . . H
H27 0.6175 0.7966 0.1763 0.0670 Uiso . 1.00 . . H

loop_
_atom_site_aniso_label
_atom_site_aniso_U_11
_atom_site_aniso_U_22
_atom_site_aniso_U_33
_atom_site_aniso_U_12
_atom_site_aniso_U_13
_atom_site_aniso_U_23
W 0.04156(9) 0.03825(9) 0.03656(9) 0.00703(6) 0.00402(6) 0.00334(6)
P1 0.0429(5) 0.0476(5) 0.0437(5) 0.0050(4) 0.0005(4) -0.0091(4)
P2 0.0474(6) 0.0574(6) 0.0629(7) 0.0126(5) 0.0217(5) 0.0240(6)
P3 0.0555(6) 0.0394(5) 0.0495(6) -0.0059(5) -0.0110(5) 0.0022(5)
O1 0.187(5) 0.070(3) 0.094(3) 0.052(3) 0.069(3) 0.007(2)
O2 0.129(3) 0.069(2) 0.057(2) -0.009(2) -0.006(2) 0.027(2)
O3 0.044(2) 0.151(4) 0.105(3) -0.012(2) -0.006(2) 0.006(3)
C1 0.050(2) 0.061(3) 0.078(3) 0.018(2) 0.000(2) 0.016(2)
C2 0.037(2) 0.043(2) 0.052(2) 0.0050(10) 0.003(2) 0.007(2)
C3 0.056(2) 0.057(3) 0.064(3) 0.023(2) -0.005(2) -0.014(2)
C4 0.049(2) 0.056(2) 0.060(3) 0.010(2) 0.010(2) 0.026(2)
C5 0.039(2) 0.057(2) 0.055(2) -0.003(2) 0.000(2) 0.006(2)
C6 0.096(4) 0.099(4) 0.065(3) 0.019(3) 0.044(3) 0.006(3)
C7 0.076(3) 0.071(3) 0.079(4) -0.001(3) -0.016(3) -0.029(3)
C8 0.057(3) 0.096(5) 0.189(8) -0.027(3) -0.005(4) 0.073(5)
C9 0.137(6) 0.152(7) 0.078(4) 0.079(5) 0.065(4) 0.051(4)
C10 0.138(6) 0.078(4) 0.079(4) 0.021(4) -0.051(4) -0.034(3)
C11 0.072(4) 0.074(4) 0.155(7) -0.025(3) -0.013(4) 0.056(4)
C21 0.095(4) 0.047(2) 0.056(3) 0.020(2) 0.023(3) 0.005(2)
C22 0.063(3) 0.049(2) 0.043(2) 0.000(2) -0.007(2) 0.001(2)
C23 0.041(2) 0.080(3) 0.059(3) 0.009(2) 0.003(2) 0.008(2)

loop_
_atom_type_symbol
_atom_type_scat_dispersion_real
_atom_type_scat_dispersion_imag
_atom_type_scat_source
W -0.849 6.872
;
International Tables for X-ray Crystallography (1992, Vol. C, Tables 4.2.6.8
and 6.1.1.1)
;
P 0.102 0.094
;
International Tables for X-ray Crystallography (1992, Vol. C, Tables 4.2.6.8
and 6.1.1.1)
;
O 0.011 0.006
;
International Tables for X-ray Crystallography (1992, Vol. C, Tables 4.2.6.8
and 6.1.1.1)
;
C 0.003 0.002
;
International Tables for X-ray Crystallography (1992, Vol. C, Tables 4.2.6.8
and 6.1.1.1)
;
H 0.000 0.000
;
International Tables for X-ray Crystallography (1992, Vol. C, Tables 4.2.6.8
and 6.1.1.1)
;

loop_
_geom_angle_atom_site_label_1
_geom_angle_atom_site_label_2
_geom_angle_atom_site_label_3
_geom_angle
_geom_angle_publ_flag
P1 W P2 83.53(4) yes
P1 W P3 82.88(4) yes
P1 W C21 172.60(10) yes
P1 W C22 95.20(10) no
P1 W C23 91.2(2) no
P2 W P3 83.01(4) yes
P2 W C21 89.10(10) no
P2 W C22 175.40(10) yes
P2 W C23 92.90(10) no
P3 W C21 95.4(2) no
P3 W C22 92.50(10) no
P3 W C23 173.1(2) yes
C21 W C22 92.0(2) yes
C21 W C23 90.0(2) yes
C22 W C23 91.5(2) yes
W P1 C3 113.90(10) no
W P1 C6 117.7(2) no
W P1 C7 118.4(2) no
C3 P1 C6 103.0(3) no
C3 P1 C7 100.6(2) no
C6 P1 C7 100.6(3) no
W P2 C4 115.50(10) no
W P2 C8 116.9(2) no
W P2 C9 117.9(2) no
C4 P2 C8 101.6(3) no
C4 P2 C9 102.3(3) no
C8 P2 C9 99.9(4) no
W P3 C5 115.20(10) no
W P3 C10 115.8(3) no
W P3 C11 119.2(2) no
C5 P3 C10 102.5(2) no
C5 P3 C11 100.6(3) no
C10 P3 C11 100.8(4) no
C1 C2 C3 106.8(3) no
C1 C2 C4 106.4(3) no
C1 C2 C5 107.2(3) no
C3 C2 C4 112.3(3) no
C3 C2 C5 112.4(4) no
C4 C2 C5 111.2(3) no
P1 C3 C2 119.8(3) no
P2 C4 C2 118.1(3) no
P3 C5 C2 118.2(3) no
W C21 O1 176.9(5) yes
W C22 O2 178.5(4) yes
W C23 O3 178.2(5) yes
C2 C1 H1 113.3(4) no
C2 C1 H2 107.4(4) no
C2 C1 H3 109.6(4) no
H1 C1 H2 111.1(4) no
H1 C1 H3 107.8(4) no
H2 C1 H3 107.5(5) no
P1 C3 H4 107.7(4) no
P1 C3 H5 108.9(3) no
C2 C3 H4 103.3(4) no
C2 C3 H5 107.9(4) no
H4 C3 H5 108.8(4) no
P2 C4 H6 108.0(3) no
P2 C4 H7 109.2(3) no
C2 C4 H6 102.5(4) no
C2 C4 H7 109.8(3) no
H6 C4 H7 108.9(3) no
P3 C5 H8 104.6(3) no
P3 C5 H9 106.1(3) no
C2 C5 H8 108.5(4) no
C2 C5 H9 105.0(4) no
H8 C5 H9 114.9(4) no
P1 C6 H10 109.8(4) no
P1 C6 H11 110.6(4) no
P1 C6 H12 112.5(5) no
H10 C6 H11 105.7(6) no
H10 C6 H12 108.4(6) no
H11 C6 H12 109.5(6) no
P1 C7 H13 103.8(4) no
P1 C7 H14 109.6(4) no
P1 C7 H15 102.6(3) no
H13 C7 H14 93.6(5) no
H13 C7 H15 134.5(6) no
H14 C7 H15 111.3(5) no
P2 C8 H16 109.2(4) no
P2 C8 H17 111.9(5) no
P2 C8 H18 115.4(7) no
H16 C8 H17 102.2(8) no
H16 C8 H18 106.6(7) no
H17 C8 H18 110.5(6) no
P2 C9 H19 112.7(7) no
P2 C9 H20 110.4(5) no
P2 C9 H21 110.0(4) no
H19 C9 H20 109.4(6) no
H19 C9 H21 108.5(6) no
H20 C9 H21 105.5(8) no
P3 C10 H22 119.8(5) no
P3 C10 H23 110.4(5) no
P3 C10 H24 109.8(7) no
H22 C10 H23 109.6(7) no
H22 C10 H24 104.3(6) no
H23 C10 H24 101.4(6) no
P3 C11 H25 106.9(5) no
P3 C11 H26 98.1(5) no
P3 C11 H27 119.4(6) no
H25 C11 H26 100.4(6) no
H25 C11 H27 117.9(7) no
H26 C11 H27 110.8(7) no

loop_
_geom_bond_atom_site_label_1
_geom_bond_atom_site_label_2
_geom_bond_site_symmetry_1
_geom_bond_site_symmetry_2
_geom_bond_distance
_geom_bond_publ_flag
W P1 . . 2.4750(10) yes
W P2 . . 2.4770(10) yes
W P3 . . 2.4900(10) yes
W C21 . . 1.977(5) yes
W C22 . . 1.979(4) yes
W C23 . . 1.969(5) yes
P1 C3 . . 1.852(4) no
P1 C6 . . 1.814(5) no
P1 C7 . . 1.833(5) no
P2 C4 . . 1.833(4) no
P2 C8 . . 1.824(6) no
P2 C9 . . 1.821(6) no
P3 C5 . . 1.855(4) no
P3 C10 . . 1.815(6) no
P3 C11 . . 1.811(6) no
O1 C21 . . 1.153(6) yes
O2 C22 . . 1.151(5) yes
O3 C23 . . 1.153(6) yes
C1 C2 . . 1.539(5) no
C2 C3 . . 1.531(6) no
C2 C4 . . 1.540(6) no
C2 C5 . . 1.529(6) no
C1 H1 . . 1.188 no
C1 H2 . . 0.938 no
C1 H3 . . 1.071 no
C3 H4 . . 0.994 no
C3 H5 . . 1.091 no
C4 H6 . . 1.041 no
C4 H7 . . 1.172 no
C5 H8 . . 1.015 no
C5 H9 . . 1.023 no
C6 H10 . . 0.980 no
C6 H11 . . 0.966 no
C6 H12 . . 0.933 no
C7 H13 . . 1.005 no
C7 H14 . . 1.176 no
C7 H15 . . 1.138 no
C8 H16 . . 1.019 no
C8 H17 . . 0.973 no
C8 H18 . . 0.914 no
C9 H19 . . 0.931 no
C9 H20 . . 0.969 no
C9 H21 . . 0.979 no
C10 H22 . . 1.040 no
C10 H23 . . 0.988 no
C10 H24 . . 0.886 no
C11 H25 . . 1.091 no
C11 H26 . . 1.031 no
C11 H27 . . 0.773 no

loop_
_geom_torsion_atom_site_label_1
_geom_torsion_atom_site_label_2
_geom_torsion_atom_site_label_3
_geom_torsion_atom_site_label_4
_geom_torsion
_geom_torsion_publ_flag
W P1 C3 C2 -23.6(4) yes
W P2 C4 C2 -24.0(4) yes
W P3 C5 C2 -20.5(4) yes
P1 C3 C2 C1 -166.6(3) yes
P2 C4 C2 C1 -164.3(3) yes
P3 C5 C2 C1 -167.7(3) yes
